data_1525918
loop_
_publ_author_name
'Marquart, R.'
'Kennedy, B.J.'
'Kubota, Y.'
'Nishibori, E.'
'Takata, M.'

_publ_section_title
;
 Structural studies of cation disorder in the ferroelectric oxide Sr Bi2
 Ta2 O9
;
_journal_name_full Ferroelectrics
_journal_page_first 27
_journal_page_last 32
_journal_volume 248
_journal_year 2000
_chemical_formula_sum 'Bi2 O9 Sr Ta2'
_chemical_name_systematic 'Sr (Bi2 Ta2 O9)'
_space_group_IT_number 36
_symmetry_space_group_name_Hall 'A -2 2a'
_symmetry_space_group_name_H-M 'A 21 a m'
_cell_angle_alpha 90
_cell_angle_beta 90
_cell_angle_gamma 90
_cell_formula_units_Z 4
_cell_length_a 5.5165
_cell_length_b 5.519
_cell_length_c 25.081
_cell_volume 763.605
_citation_journal_id_ASTM FEROA8
_cod_data_source_file Marquart_FEROA8_2000_1010.cif
_cod_data_source_block Bi2O9Sr1Ta2
_cod_original_cell_volume 763.6052
_cod_original_sg_symbol_Hall 'C 2c -2 (z,y,-x)'
_cod_original_formula_sum 'Bi2 O9 Sr1 Ta2'
_cod_database_code 1525918

loop_
_symmetry_equiv_pos_as_xyz
x,y,z
x+1/2,-y,-z
x,y,-z
x+1/2,-y,z
x,y+1/2,z+1/2
x+1/2,-y+1/2,-z+1/2
x,y+1/2,-z+1/2
x+1/2,-y+1/2,z+1/2

loop_
_atom_site_label
_atom_site_type_symbol
_atom_site_fract_x
_atom_site_fract_y
_atom_site_fract_z
_atom_site_occupancy
_atom_site_U_iso_or_equiv
O3 O-2 0.739 0.993 0.2506 1 0.0
Ta1 Ta+5 0.509 0.7491 0.41427 1 0.0
O5 O-2 0.791 0.978 0.5833 1 0.0
O2 O-2 0.524 0.696 0.3413 1 0.0
O1 O-2 0.527 0.291 0 1 0.0
O4 O-2 0.754 0.988 0.0694 1 0.0
Sr1 Sr+2 0 0.255 0 1 0.0
Bi1 Bi+3 0.468 0.7735 0.2004 1 0.0
